data_4083822
loop_
_publ_author_name
'Inamoto, Kiyofumi'
'Kuroda, Jun-ichi'
'Hiroya, Kou'
'Noda, Yukio'
'Watanabe, Masashi'
'Sakamoto, Takao'

_publ_section_title
;
 Synthesis and Catalytic Activity of a Pincer-Type
 Bis(imidazolin-2-ylidene) Nickel(II) Complex
;
_journal_issue 12
_journal_name_full Organometallics
_journal_page_first 3095
_journal_paper_doi 10.1021/om060043+
_journal_volume 25
_journal_year 2006
_chemical_formula_moiety 'C13 H13 Br N5 Ni, Br'
_chemical_formula_sum 'C13 H13 Br2 N5 Ni'
_chemical_formula_weight 457.77
_chemical_name_systematic
; 
 ? 
;
_space_group_IT_number 14
_symmetry_cell_setting monoclinic
_symmetry_space_group_name_Hall '-P 2ybc'
_symmetry_space_group_name_H-M 'P 1 21/c 1'
_atom_sites_solution_hydrogens geom
_atom_sites_solution_primary direct
_atom_sites_solution_secondary difmap
_audit_creation_method SHELXL-97
_cell_angle_alpha 90.000
_cell_angle_beta 97.224(6)
_cell_angle_gamma 90.000
_cell_formula_units_Z 4
_cell_length_a 7.7014(8)
_cell_length_b 12.2733(6)
_cell_length_c 16.2955(8)
_cell_measurement_reflns_used 43
_cell_measurement_temperature 296(2)
_cell_measurement_theta_max 27.42
_cell_measurement_theta_min 10.26
_cell_volume 1528.05(19)
_computing_cell_refinement 'MXC (MacScience Co. Ltd.)'
_computing_data_collection 'MXC (MacScience Co. Ltd.)'
_computing_data_reduction 'pCheck_X13 (Komiyama & Noda, 2004)'
_computing_molecular_graphics 'PLATON (Spek, 2005)'
_computing_structure_refinement 'SHELXL-97 (Sheldrick, 1997)'
_computing_structure_solution 'CrystalStructure (Rigaku Co. Ltd.)'
_diffrn_ambient_temperature 296(2)
_diffrn_measured_fraction_theta_full 0.994
_diffrn_measured_fraction_theta_max 0.919
_diffrn_measurement_device_type 'Huber 511 4-circle deffractometer'
_diffrn_measurement_method 'profile data from \q/2\q scans'
_diffrn_radiation_monochromator none
_diffrn_radiation_source 'fine-focus sealed tube'
_diffrn_radiation_type MoK\a
_diffrn_radiation_wavelength 0.71069
_diffrn_reflns_av_R_equivalents 0.0260
_diffrn_reflns_av_sigmaI/netI 0.1274
_diffrn_reflns_limit_h_max 10
_diffrn_reflns_limit_h_min 0
_diffrn_reflns_limit_k_max 15
_diffrn_reflns_limit_k_min -4
_diffrn_reflns_limit_l_max 21
_diffrn_reflns_limit_l_min -21
_diffrn_reflns_number 3536
_diffrn_reflns_theta_full 25.50
_diffrn_reflns_theta_max 27.55
_diffrn_reflns_theta_min 2.08
_diffrn_standards_decay_% 0
_diffrn_standards_interval_count 100
_diffrn_standards_number 3
_exptl_absorpt_coefficient_mu 6.499
_exptl_absorpt_correction_T_max 0.526
_exptl_absorpt_correction_T_min 0.373
_exptl_absorpt_correction_type numerical
_exptl_absorpt_process_details 'DABEX (K. TORIUMI,  1977)'
_exptl_crystal_colour yellow
_exptl_crystal_density_diffrn 1.990
_exptl_crystal_density_method 'not measured'
_exptl_crystal_description plate
_exptl_crystal_F_000 896
_exptl_crystal_size_max 0.40
_exptl_crystal_size_mid 0.14
_exptl_crystal_size_min 0.10
_refine_diff_density_max 0.577
_refine_diff_density_min -0.480
_refine_diff_density_rms 0.106
_refine_ls_extinction_coef 0.0050(4)
_refine_ls_extinction_expression Fc^*^=kFc[1+0.001xFc^2^\l^3^/sin(2\q)]^-1/4^
_refine_ls_extinction_method SHELXL
_refine_ls_goodness_of_fit_ref 1.034
_refine_ls_hydrogen_treatment constr
_refine_ls_matrix_type full
_refine_ls_number_parameters 198
_refine_ls_number_reflns 3238
_refine_ls_number_restraints 0
_refine_ls_restrained_S_all 1.034
_refine_ls_R_factor_all 0.0542
_refine_ls_R_factor_gt 0.0414
_refine_ls_shift/su_max 0.000
_refine_ls_shift/su_mean 0.000
_refine_ls_structure_factor_coef Fsqd
_refine_ls_weighting_details 'calc w=1/[\s^2^(Fo^2^)+(0.0368P)^2^+4.1473P] where P=(Fo^2^+2Fc^2^)/3'
_refine_ls_weighting_scheme calc
_refine_ls_wR_factor_gt 0.0881
_refine_ls_wR_factor_ref 0.0934
_reflns_number_gt 2695
_reflns_number_total 3238
_reflns_threshold_expression >2sigma(I)
_cod_data_source_file om060043%2Bsi20060116_094926.cif
_cod_data_source_block complex_2
_cod_original_sg_symbol_H-M P21/C
_cod_database_code 4083822

loop_
_symmetry_equiv_pos_as_xyz
'x, y, z'
'-x, y+1/2, -z+1/2'
'-x, -y, -z'
'x, -y-1/2, z-1/2'

loop_
_atom_site_label
_atom_site_type_symbol
_atom_site_fract_x
_atom_site_fract_y
_atom_site_fract_z
_atom_site_U_iso_or_equiv
_atom_site_adp_type
_atom_site_occupancy
_atom_site_symmetry_multiplicity
_atom_site_calc_flag
_atom_site_refinement_flags
Br1 Br 0.53516(8) 0.00251(4) 0.35050(3) 0.04871(17) Uani 1 1 d .
Br2 Br 0.10491(8) -0.18650(5) 0.13180(3) 0.04668(16) Uani 1 1 d .
Ni1 Ni 0.19193(7) -0.05046(5) 0.05104(3) 0.02814(15) Uani 1 1 d .
N1 N 0.2427(5) -0.2408(3) -0.0719(2) 0.0333(8) Uani 1 1 d .
N2 N 0.1207(5) 0.1017(4) 0.1969(2) 0.0406(10) Uani 1 1 d .
N3 N 0.3071(5) -0.0766(3) -0.1013(2) 0.0290(8) Uani 1 1 d .
N4 N 0.2287(5) 0.1667(3) 0.0929(2) 0.0342(8) Uani 1 1 d .
N5 N 0.2777(5) 0.0585(3) -0.0124(2) 0.0275(7) Uani 1 1 d .
C1 C 0.2412(6) -0.1388(3) -0.0414(3) 0.0279(9) Uani 1 1 d .
C2 C 0.3047(7) -0.2417(4) -0.1481(3) 0.0395(11) Uani 1 1 d .
H2 H 0.3160 -0.3030 -0.1805 0.061(9) Uiso 1 1 calc R
C3 C 0.3458(7) -0.1392(4) -0.1673(3) 0.0361(10) Uani 1 1 d .
H3 H 0.3905 -0.1155 -0.2146 0.061(9) Uiso 1 1 calc R
C4 C 0.3296(6) 0.0346(4) -0.0855(3) 0.0309(9) Uani 1 1 d .
C5 C 0.3987(6) 0.1113(4) -0.1332(3) 0.0363(10) Uani 1 1 d .
H5 H 0.4356 0.0931 -0.1837 0.036(8) Uiso 1 1 calc R
C6 C 0.4115(7) 0.2174(4) -0.1034(3) 0.0403(11) Uani 1 1 d .
H6 H 0.4578 0.2712 -0.1344 0.036(8) Uiso 1 1 calc R
C7 C 0.3563(6) 0.2443(4) -0.0281(3) 0.0372(10) Uani 1 1 d .
H7 H 0.3638 0.3153 -0.0080 0.036(8) Uiso 1 1 calc R
C8 C 0.2900(6) 0.1611(4) 0.0154(3) 0.0308(9) Uani 1 1 d .
C9 C 0.2187(7) 0.2542(4) 0.1453(3) 0.0429(12) Uani 1 1 d .
H9 H 0.2523 0.3259 0.1375 0.061(9) Uiso 1 1 calc R
C10 C 0.1497(7) 0.2127(5) 0.2102(3) 0.0505(14) Uani 1 1 d .
H10 H 0.1252 0.2515 0.2563 0.061(9) Uiso 1 1 calc R
C11 C 0.1693(6) 0.0705(4) 0.1237(3) 0.0344(10) Uani 1 1 d .
C12 C 0.1918(8) -0.3411(4) -0.0317(3) 0.0475(13) Uani 1 1 d .
H12A H 0.2527 -0.3451 0.0233 0.13(2) Uiso 1 1 calc R
H12B H 0.2217 -0.4031 -0.0630 0.13(2) Uiso 1 1 calc R
H12C H 0.0679 -0.3404 -0.0293 0.13(2) Uiso 1 1 calc R
C13 C 0.0539(8) 0.0320(5) 0.2588(3) 0.0535(15) Uani 1 1 d .
H13A H -0.0174 -0.0246 0.2315 0.094(15) Uiso 1 1 calc R
H13B H -0.0150 0.0749 0.2919 0.094(15) Uiso 1 1 calc R
H13C H 0.1504 0.0001 0.2936 0.094(15) Uiso 1 1 calc R

loop_
_atom_site_aniso_label
_atom_site_aniso_U_11
_atom_site_aniso_U_22
_atom_site_aniso_U_33
_atom_site_aniso_U_23
_atom_site_aniso_U_13
_atom_site_aniso_U_12
Br1 0.0697(4) 0.0302(3) 0.0489(3) -0.0015(2) 0.0177(3) -0.0001(2)
Br2 0.0559(3) 0.0433(3) 0.0444(3) 0.0114(2) 0.0204(2) -0.0047(2)
Ni1 0.0320(3) 0.0267(3) 0.0264(3) 0.0012(2) 0.0066(2) -0.0013(2)
N1 0.041(2) 0.0258(18) 0.0319(19) 0.0004(15) 0.0021(16) 0.0007(16)
N2 0.038(2) 0.051(3) 0.033(2) -0.0084(19) 0.0072(17) 0.0083(19)
N3 0.0332(19) 0.0262(18) 0.0280(17) 0.0001(14) 0.0055(15) 0.0029(15)
N4 0.036(2) 0.029(2) 0.038(2) -0.0096(16) 0.0050(16) 0.0001(16)
N5 0.0290(18) 0.0245(17) 0.0287(17) 0.0016(14) 0.0023(14) -0.0020(15)
C1 0.031(2) 0.025(2) 0.027(2) 0.0005(17) 0.0025(17) -0.0011(17)
C2 0.050(3) 0.037(3) 0.031(2) -0.0096(19) 0.003(2) 0.006(2)
C3 0.046(3) 0.038(2) 0.025(2) 0.0017(19) 0.0068(19) 0.002(2)
C4 0.030(2) 0.031(2) 0.032(2) 0.0009(18) 0.0025(17) 0.0017(18)
C5 0.039(3) 0.039(3) 0.032(2) 0.005(2) 0.0073(19) -0.003(2)
C6 0.042(3) 0.034(2) 0.046(3) 0.015(2) 0.008(2) -0.003(2)
C7 0.036(3) 0.024(2) 0.051(3) 0.001(2) 0.004(2) -0.0043(19)
C8 0.030(2) 0.028(2) 0.034(2) -0.0015(17) 0.0036(18) 0.0020(17)
C9 0.040(3) 0.036(3) 0.052(3) -0.018(2) 0.006(2) 0.004(2)
C10 0.050(3) 0.054(3) 0.048(3) -0.023(3) 0.009(2) 0.009(3)
C11 0.033(2) 0.038(2) 0.031(2) -0.0008(19) 0.0021(18) 0.0005(19)
C12 0.068(4) 0.027(2) 0.048(3) -0.001(2) 0.009(3) -0.007(2)
C13 0.062(4) 0.068(4) 0.035(3) 0.003(3) 0.019(2) 0.010(3)

loop_
_atom_type_symbol
_atom_type_description
_atom_type_scat_dispersion_real
_atom_type_scat_dispersion_imag
_atom_type_scat_source
C C 0.0033 0.0016 'International Tables Vol C Tables 4.2.6.8 and 6.1.1.4'
H H 0.0000 0.0000 'International Tables Vol C Tables 4.2.6.8 and 6.1.1.4'
Br Br -0.2901 2.4595 'International Tables Vol C Tables 4.2.6.8 and 6.1.1.4'
N N 0.0061 0.0033 'International Tables Vol C Tables 4.2.6.8 and 6.1.1.4'
Ni Ni 0.3393 1.1124 'International Tables Vol C Tables 4.2.6.8 and 6.1.1.4'

loop_
_geom_angle_atom_site_label_1
_geom_angle_atom_site_label_2
_geom_angle_atom_site_label_3
_geom_angle
N5 Ni1 C11 81.53(18)
N5 Ni1 C1 81.49(16)
C11 Ni1 C1 163.02(19)
N5 Ni1 Br2 176.36(11)
C11 Ni1 Br2 98.89(14)
C1 Ni1 Br2 98.05(13)
C1 N1 C2 111.0(4)
C1 N1 C12 126.8(4)
C2 N1 C12 122.2(4)
C11 N2 C10 111.0(5)
C11 N2 C13 127.1(5)
C10 N2 C13 121.8(4)
C3 N3 C1 112.0(4)
C3 N3 C4 130.8(4)
C1 N3 C4 117.2(4)
C9 N4 C11 113.2(4)
C9 N4 C8 130.2(4)
C11 N4 C8 116.6(4)
C4 N5 C8 119.5(4)
C4 N5 Ni1 120.3(3)
C8 N5 Ni1 120.2(3)
N1 C1 N3 103.4(3)
N1 C1 Ni1 145.1(3)
N3 C1 Ni1 111.5(3)
C3 C2 N1 108.6(4)
C3 C2 H2 125.7
N1 C2 H2 125.7
C2 C3 N3 105.0(4)
C2 C3 H3 127.5
N3 C3 H3 127.5
N5 C4 C5 122.4(4)
N5 C4 N3 109.6(4)
C5 C4 N3 127.9(4)
C4 C5 C6 117.5(4)
C4 C5 H5 121.3
C6 C5 H5 121.3
C5 C6 C7 121.1(4)
C5 C6 H6 119.4
C7 C6 H6 119.4
C8 C7 C6 116.9(4)
C8 C7 H7 121.5
C6 C7 H7 121.5
N5 C8 C7 122.6(4)
N5 C8 N4 109.5(4)
C7 C8 N4 127.9(4)
C10 C9 N4 104.4(5)
C10 C9 H9 127.8
N4 C9 H9 127.8
C9 C10 N2 108.7(4)
C9 C10 H10 125.6
N2 C10 H10 125.6
N2 C11 N4 102.6(4)
N2 C11 Ni1 145.2(4)
N4 C11 Ni1 112.2(3)
N1 C12 H12A 109.5
N1 C12 H12B 109.5
H12A C12 H12B 109.5
N1 C12 H12C 109.5
H12A C12 H12C 109.5
H12B C12 H12C 109.5
N2 C13 H13A 109.5
N2 C13 H13B 109.5
H13A C13 H13B 109.5
N2 C13 H13C 109.5
H13A C13 H13C 109.5
H13B C13 H13C 109.5

loop_
_geom_bond_atom_site_label_1
_geom_bond_atom_site_label_2
_geom_bond_distance
Br2 Ni1 2.2783(7)
Ni1 N5 1.862(3)
Ni1 C11 1.920(5)
Ni1 C1 1.932(4)
N1 C1 1.348(6)
N1 C2 1.386(6)
N1 C12 1.470(6)
N2 C11 1.350(6)
N2 C10 1.392(7)
N2 C13 1.465(7)
N3 C3 1.384(6)
N3 C1 1.386(5)
N3 C4 1.395(6)
N4 C9 1.381(6)
N4 C11 1.382(6)
N4 C8 1.405(6)
N5 C4 1.336(5)
N5 C8 1.337(6)
C2 C3 1.344(7)
C2 H2 0.9300
C3 H3 0.9300
C4 C5 1.371(6)
C5 C6 1.388(7)
C5 H5 0.9300
C6 C7 1.388(7)
C6 H6 0.9300
C7 C8 1.378(6)
C7 H7 0.9300
C9 C10 1.342(8)
C9 H9 0.9300
C10 H10 0.9300
C12 H12A 0.9600
C12 H12B 0.9600
C12 H12C 0.9600
C13 H13A 0.9600
C13 H13B 0.9600
C13 H13C 0.9600

loop_
_geom_torsion_atom_site_label_1
_geom_torsion_atom_site_label_2
_geom_torsion_atom_site_label_3
_geom_torsion_atom_site_label_4
_geom_torsion
C11 Ni1 N5 C4 -179.7(4)
C1 Ni1 N5 C4 0.3(3)
C11 Ni1 N5 C8 1.2(3)
C1 Ni1 N5 C8 -178.7(4)
C2 N1 C1 N3 -0.8(5)
C12 N1 C1 N3 177.6(4)
C2 N1 C1 Ni1 -177.9(5)
C12 N1 C1 Ni1 0.5(9)
C3 N3 C1 N1 0.8(5)
C4 N3 C1 N1 -177.1(4)
C3 N3 C1 Ni1 179.0(3)
C4 N3 C1 Ni1 1.1(5)
N5 Ni1 C1 N1 176.1(6)
C11 Ni1 C1 N1 176.0(6)
Br2 Ni1 C1 N1 -0.2(6)
N5 Ni1 C1 N3 -0.8(3)
C11 Ni1 C1 N3 -0.9(8)
Br2 Ni1 C1 N3 -177.1(3)
C1 N1 C2 C3 0.6(6)
C12 N1 C2 C3 -177.9(5)
N1 C2 C3 N3 -0.1(6)
C1 N3 C3 C2 -0.4(5)
C4 N3 C3 C2 177.0(4)
C8 N5 C4 C5 1.1(7)
Ni1 N5 C4 C5 -177.9(4)
C8 N5 C4 N3 179.2(4)
Ni1 N5 C4 N3 0.2(5)
C3 N3 C4 N5 -178.2(4)
C1 N3 C4 N5 -0.9(5)
C3 N3 C4 C5 -0.2(8)
C1 N3 C4 C5 177.1(5)
N5 C4 C5 C6 -0.8(7)
N3 C4 C5 C6 -178.6(4)
C4 C5 C6 C7 0.0(7)
C5 C6 C7 C8 0.5(7)
C4 N5 C8 C7 -0.6(7)
Ni1 N5 C8 C7 178.4(3)
C4 N5 C8 N4 -179.8(4)
Ni1 N5 C8 N4 -0.8(5)
C6 C7 C8 N5 -0.2(7)
C6 C7 C8 N4 178.9(4)
C9 N4 C8 N5 179.0(4)
C11 N4 C8 N5 -0.5(6)
C9 N4 C8 C7 -0.2(8)
C11 N4 C8 C7 -179.6(5)
C11 N4 C9 C10 -0.7(6)
C8 N4 C9 C10 179.9(5)
N4 C9 C10 N2 0.6(6)
C11 N2 C10 C9 -0.3(6)
C13 N2 C10 C9 176.9(5)
C10 N2 C11 N4 -0.1(5)
C13 N2 C11 N4 -177.1(5)
C10 N2 C11 Ni1 177.6(5)
C13 N2 C11 Ni1 0.6(9)
C9 N4 C11 N2 0.5(5)
C8 N4 C11 N2 180.0(4)
C9 N4 C11 Ni1 -178.1(3)
C8 N4 C11 Ni1 1.4(5)
N5 Ni1 C11 N2 -179.0(7)
C1 Ni1 C11 N2 -178.8(6)
Br2 Ni1 C11 N2 -2.6(6)
N5 Ni1 C11 N4 -1.4(3)
C1 Ni1 C11 N4 -1.2(9)
Br2 Ni1 C11 N4 175.0(3)
